data_7234102
loop_
_publ_author_name
'Jun'ya Tsutsumi'
'Satoshi Matsuoka'
'Satoru Inoue'
'Hiromi Minemawari'
'Toshikazu Yamada'
'Tatsuo Hasegawa'

_publ_section_title
;
 N-type field-effect transistors based on layered crystalline
 donor-acceptor semiconductors with dialkylated benzothienobenzothiophenes
 as electron donors
;
_journal_name_full 'Journal of Materials Chemistry C'
_journal_page_first 1976
_journal_page_last 1981
_journal_paper_doi 10.1039/C4TC02481H
_journal_volume 3
_journal_year 2015
_chemical_formula_moiety 'C42 H42 F2 N4 S2'
_chemical_formula_sum 'C42 H42 F2 N4 S2'
_chemical_formula_weight 704.94
_chemical_name_systematic C8BTBT-F2TCNQ
_space_group_IT_number 2
_space_group_name_Hall '-P 1'
_space_group_name_H-M_alt 'P -1'
_symmetry_cell_setting triclinic
_symmetry_Int_Tables_number 2
_symmetry_space_group_name_Hall '-P 1'
_symmetry_space_group_name_H-M 'P -1'
_atom_sites_solution_hydrogens geom
_atom_sites_solution_primary direct
_atom_sites_solution_secondary difmap
_cell_angle_alpha 86.350(11)
_cell_angle_beta 81.334(10)
_cell_angle_gamma 72.909(9)
_cell_formula_units_Z 1
_cell_length_a 7.1554(7)
_cell_length_b 7.8669(11)
_cell_length_c 17.710(3)
_cell_measurement_reflns_used 3110
_cell_measurement_temperature 293
_cell_measurement_theta_max 27.50
_cell_measurement_theta_min 3.00
_cell_volume 941.8(2)
_computing_cell_refinement 'CrystalClear-SM Expert 2.0 r4'
_computing_data_collection 'CrystalClear-SM Expert 2.0 r4 (Rigaku, 2009)'
_computing_data_reduction 'CrystalClear-SM Expert 2.0 r4'
_computing_molecular_graphics 'CrystalStructure 4.0'
_computing_publication_material 'CrystalStructure 4.0 (Rigaku, 2010)'
_computing_structure_refinement 'CRYSTALS (Carruthers, et al., 1999)'
_computing_structure_solution 'Il Milione (Burla, et al., 2007)'
_diffrn_ambient_temperature 293
_diffrn_detector_area_resol_mean 7.314
_diffrn_measured_fraction_theta_full 0.963
_diffrn_measured_fraction_theta_max 0.963
_diffrn_measurement_device_type 'Rigaku Mercury70'
_diffrn_measurement_method \w
_diffrn_radiation_type 'Mo K\a'
_diffrn_radiation_wavelength 0.71075
_diffrn_reflns_av_R_equivalents 0.0307
_diffrn_reflns_limit_h_max 7
_diffrn_reflns_limit_h_min -9
_diffrn_reflns_limit_k_max 10
_diffrn_reflns_limit_k_min -10
_diffrn_reflns_limit_l_max 20
_diffrn_reflns_limit_l_min -22
_diffrn_reflns_number 9381
_diffrn_reflns_theta_full 27.48
_diffrn_reflns_theta_max 27.48
_diffrn_standards_interval_count .
_diffrn_standards_number 0
_exptl_absorpt_coefficient_mu 0.186
_exptl_absorpt_correction_T_max 0.998
_exptl_absorpt_correction_T_min 0.967
_exptl_absorpt_correction_type numerical
_exptl_absorpt_process_details 'NUMABS (Rigaku, 1999)'
_exptl_crystal_colour black
_exptl_crystal_density_diffrn 1.243
_exptl_crystal_density_method 'not measured'
_exptl_crystal_description platelet
_exptl_crystal_F_000 372.00
_exptl_crystal_recrystallization_method 'Re-crystallisation from solvent: acetonitrile'
_exptl_crystal_size_max 0.500
_exptl_crystal_size_mid 0.100
_exptl_crystal_size_min 0.010
_refine_diff_density_max 0.511
_refine_diff_density_min -0.337
_refine_ls_extinction_method none
_refine_ls_goodness_of_fit_ref 0.994
_refine_ls_hydrogen_treatment constr
_refine_ls_number_parameters 257
_refine_ls_number_reflns 4180
_refine_ls_number_restraints 0
_refine_ls_R_factor_gt 0.0637
_refine_ls_shift/su_max 0.002
_refine_ls_structure_factor_coef F
_refine_ls_weighting_details 'w = 1/[0.0129Fo^2^ + 1.0000\s(Fo^2^)]'
_refine_ls_weighting_scheme calc
_refine_ls_wR_factor_ref 0.1574
_reflns_number_gt 2889
_reflns_number_total 4180
_reflns_threshold_expression F>2.0\s(F)
_cod_data_source_file 1000004.cif
_cod_data_source_block PCOD1000004
_cod_original_cell_volume 941.8(3)
_cod_database_code 7234102

loop_
_symmetry_equiv_pos_site_id
_symmetry_equiv_pos_as_xyz
1 +X,+Y,+Z
2 -X,-Y,-Z

loop_
_atom_site_label
_atom_site_type_symbol
_atom_site_fract_x
_atom_site_fract_y
_atom_site_fract_z
_atom_site_U_iso_or_equiv
_atom_site_adp_type
_atom_site_occupancy
_atom_site_symmetry_multiplicity
_atom_site_calc_flag
_atom_site_refinement_flags
_atom_site_disorder_assembly
_atom_site_disorder_group
S1 S 0.09370(10) 0.22107(10) 0.00386(4) 0.0437(3) Uani 1.0 2 d . . .
F1 F 0.3676(4) 0.6950(4) -0.12277(14) 0.0524(8) Uani 0.803(6) 2 d . . .
F26 F 0.3790(15) 0.8540(13) -0.0036(6) 0.051(3) Uani 0.197(6) 2 d . . .
N15 N 0.5993(6) -0.0199(5) -0.1348(3) 0.0716(12) Uani 1.0 2 d . . .
N25 N 0.3980(6) 0.4625(6) -0.2611(3) 0.0814(13) Uani 1.0 2 d . . .
C1 C 0.4396(4) 0.6862(4) -0.0002(2) 0.0427(9) Uani 1.0 2 d . . .
C2 C 0.0341(4) 0.4434(4) 0.02883(18) 0.0388(8) Uani 1.0 2 d . . .
C3 C 0.4340(4) 0.6011(4) -0.06306(19) 0.0420(8) Uani 1.0 2 d . . .
C4 C 0.1034(5) 0.4580(5) 0.16708(19) 0.0464(9) Uani 1.0 2 d . . .
C5 C 0.4918(5) 0.3234(5) -0.13212(19) 0.0437(9) Uani 1.0 2 d . . .
C6 C 0.5523(5) 0.1309(5) -0.1325(2) 0.0491(10) Uani 1.0 2 d . . .
C7 C 0.0249(4) 0.2850(4) -0.08700(18) 0.0403(8) Uani 1.0 2 d . . .
C8 C 0.0306(5) 0.1706(5) -0.14464(19) 0.0463(9) Uani 1.0 2 d . . .
C9 C 0.4372(5) 0.4064(5) -0.2027(3) 0.0542(11) Uani 1.0 2 d . . .
C10 C -0.0308(5) 0.2407(5) -0.21329(19) 0.0491(10) Uani 1.0 2 d . . .
C11 C 0.0977(5) 0.5717(5) 0.22286(19) 0.0499(10) Uani 1.0 2 d . . .
C13 C -0.0281(6) 0.1254(6) -0.2781(3) 0.0638(12) Uani 1.0 2 d . . .
C14 C 0.3386(6) -0.0161(7) -0.3173(3) 0.0686(13) Uani 1.0 2 d . . .
C16 C 0.1507(6) 0.1067(7) -0.3392(3) 0.0701(13) Uani 1.0 2 d . . .
C17 C 0.5148(6) -0.0337(7) -0.3794(3) 0.0793(15) Uani 1.0 2 d . . .
C18 C 0.6960(6) -0.1796(7) -0.3652(3) 0.0735(14) Uani 1.0 2 d . . .
C19 C 0.8684(7) -0.1960(7) -0.4282(3) 0.0809(15) Uani 1.0 2 d . . .
C20 C 1.0497(7) -0.3395(8) -0.4140(4) 0.0990(19) Uani 1.0 2 d . . .
C22 C 1.2218(9) -0.3538(11) -0.4752(5) 0.134(3) Uani 1.0 2 d . . .
C23 C 0.4944(4) 0.4088(4) -0.06728(19) 0.0404(8) Uani 1.0 2 d . . .
C24 C 0.0427(4) 0.5280(4) 0.09697(18) 0.0387(8) Uani 1.0 2 d . . .
H1 H 0.1477 0.3356 0.1749 0.0546 Uiso 1.0 2 calc R . .
H2 H 0.0736 0.0481 -0.1367 0.0543 Uiso 1.0 2 calc R . .
H3 H 0.1396 0.5256 0.2691 0.0588 Uiso 1.0 2 calc R . .
H4 H -0.0249 0.0084 -0.2563 0.0772 Uiso 1.0 2 calc R . .
H5 H -0.1499 0.1757 -0.2997 0.0772 Uiso 1.0 2 calc R . .
H6 H 0.3639 0.0298 -0.2715 0.0791 Uiso 1.0 2 calc R . .
H7 H 0.3176 -0.1319 -0.3060 0.0791 Uiso 1.0 2 calc R . .
H8 H 0.1270 0.0621 -0.3856 0.0814 Uiso 1.0 2 calc R . .
H9 H 0.1709 0.2231 -0.3495 0.0815 Uiso 1.0 2 calc R . .
H10 H 0.4792 -0.0583 -0.4274 0.0896 Uiso 1.0 2 calc R . .
H11 H 0.5503 0.0768 -0.3844 0.0897 Uiso 1.0 2 calc R . .
H12 H 0.7345 -0.1538 -0.3180 0.0851 Uiso 1.0 2 calc R . .
H13 H 0.6606 -0.2900 -0.3591 0.0850 Uiso 1.0 2 calc R . .
H14 H 0.8309 -0.2238 -0.4753 0.0935 Uiso 1.0 2 calc R . .
H15 H 0.9027 -0.0850 -0.4349 0.0936 Uiso 1.0 2 calc R . .
H16 H 1.0843 -0.3138 -0.3660 0.1124 Uiso 1.0 2 calc R . .
H17 H 1.0167 -0.4511 -0.4092 0.1124 Uiso 1.0 2 calc R . .
H18 H 1.2530 -0.2426 -0.4799 0.1513 Uiso 1.0 2 calc R . .
H19 H 1.3348 -0.4471 -0.4632 0.1513 Uiso 1.0 2 calc R . .
H20 H 1.1862 -0.3785 -0.5226 0.1513 Uiso 1.0 2 calc R . .

loop_
_atom_site_aniso_label
_atom_site_aniso_U_11
_atom_site_aniso_U_22
_atom_site_aniso_U_33
_atom_site_aniso_U_12
_atom_site_aniso_U_13
_atom_site_aniso_U_23
S1 0.0436(5) 0.0353(5) 0.0488(6) -0.0066(4) -0.0067(4) 0.0024(4)
F1 0.0633(15) 0.0394(14) 0.0523(16) -0.0098(10) -0.0157(11) 0.0097(11)
F26 0.073(7) 0.033(6) 0.041(6) -0.001(4) -0.015(5) 0.002(4)
N15 0.080(3) 0.044(2) 0.089(3) -0.0136(16) -0.0165(18) -0.0049(18)
N25 0.089(3) 0.091(3) 0.064(3) -0.022(2) -0.0258(19) 0.011(3)
C1 0.0375(14) 0.0328(16) 0.0534(19) -0.0070(12) -0.0023(12) 0.0058(14)
C2 0.0336(14) 0.0367(16) 0.0441(17) -0.0091(11) -0.0037(11) 0.0039(13)
C3 0.0350(14) 0.0349(16) 0.0538(19) -0.0082(11) -0.0051(12) 0.0047(14)
C4 0.0409(15) 0.0478(19) 0.0471(19) -0.0102(13) -0.0034(12) 0.0057(15)
C5 0.0385(15) 0.0422(18) 0.0506(19) -0.0131(12) -0.0030(12) -0.0035(14)
C6 0.0480(17) 0.046(2) 0.052(2) -0.0110(14) -0.0060(14) -0.0065(15)
C7 0.0328(14) 0.0410(17) 0.0448(17) -0.0092(11) -0.0026(11) 0.0032(13)
C8 0.0411(16) 0.0418(18) 0.053(2) -0.0093(13) 0.0011(13) -0.0070(15)
C9 0.0525(18) 0.051(2) 0.057(3) -0.0138(15) -0.0030(15) -0.0010(17)
C10 0.0386(15) 0.060(3) 0.048(2) -0.0155(14) 0.0013(13) -0.0080(16)
C11 0.0463(16) 0.065(3) 0.0355(17) -0.0118(15) -0.0050(12) -0.0006(15)
C13 0.062(2) 0.073(3) 0.059(3) -0.0174(18) -0.0108(17) -0.019(2)
C14 0.073(3) 0.073(3) 0.051(3) -0.009(2) -0.0057(18) -0.005(2)
C16 0.072(3) 0.075(3) 0.056(3) -0.007(2) -0.0109(18) -0.011(2)
C17 0.072(3) 0.086(4) 0.066(3) -0.007(3) 0.004(2) -0.006(3)
C18 0.068(3) 0.077(3) 0.067(3) -0.013(2) 0.0010(19) -0.005(3)
C19 0.074(3) 0.078(4) 0.082(4) -0.014(3) 0.001(3) -0.002(3)
C20 0.075(3) 0.090(4) 0.116(5) -0.008(3) 0.002(3) 0.006(4)
C22 0.081(4) 0.135(6) 0.162(8) -0.016(4) 0.034(4) -0.008(5)
C23 0.0327(14) 0.0366(16) 0.0486(18) -0.0084(11) -0.0002(12) 0.0032(13)
C24 0.0310(13) 0.0396(16) 0.0439(17) -0.0106(11) -0.0012(11) 0.0030(13)

loop_
_atom_type_symbol
_atom_type_description
_atom_type_scat_dispersion_real
_atom_type_scat_dispersion_imag
_atom_type_scat_source
C C 0.0033 0.0016
;
International Tables for Crystallography
(1992, Vol. C, Tables 4.2.6.8 and 6.1.1.4)
;
H H 0.0000 0.0000
;
International Tables for Crystallography
(1992, Vol. C, Table 6.1.1.4)
;
F F 0.0171 0.0103
;
International Tables for Crystallography
(1992, Vol. C, Tables 4.2.6.8 and 6.1.1.4)
;
N N 0.0061 0.0033
;
International Tables for Crystallography
(1992, Vol. C, Tables 4.2.6.8 and 6.1.1.4)
;
S S 0.1246 0.1234
;
International Tables for Crystallography
(1992, Vol. C, Tables 4.2.6.8 and 6.1.1.4)
;

loop_
_geom_angle_atom_site_label_1
_geom_angle_atom_site_label_2
_geom_angle_atom_site_label_3
_geom_angle
_geom_angle_publ_flag
_geom_angle_site_symmetry_1
_geom_angle_site_symmetry_2
_geom_angle_site_symmetry_3
C2 S1 C7 90.61(16) yes . . .
F26 C1 C3 116.1(6) yes . . .
F26 C1 C23 122.1(6) yes . . 2_665
C3 C1 C23 121.8(3) yes . . 2_665
S1 C2 C2 112.2(3) yes . . 2_565
S1 C2 C24 132.9(3) yes . . .
C2 C2 C24 114.9(3) yes 2_565 . .
F1 C3 C1 119.2(3) yes . . .
F1 C3 C23 118.2(3) yes . . .
C1 C3 C23 122.5(3) yes . . .
C11 C4 C24 119.1(3) yes . . .
C6 C5 C9 114.4(4) yes . . .
C6 C5 C23 119.4(3) yes . . .
C9 C5 C23 126.2(3) yes . . .
N15 C6 C5 178.2(4) yes . . .
S1 C7 C8 125.9(3) yes . . .
S1 C7 C24 112.6(3) yes . . 2_565
C8 C7 C24 121.5(3) yes . . 2_565
C7 C8 C10 119.4(3) yes . . .
N25 C9 C5 175.7(5) yes . . .
C8 C10 C11 118.7(4) yes . . 2_565
C8 C10 C13 122.3(4) yes . . .
C11 C10 C13 119.0(3) yes 2_565 . .
C4 C11 C10 122.6(4) yes . . 2_565
C10 C13 C16 113.3(4) yes . . .
C16 C14 C17 113.5(4) yes . . .
C13 C16 C14 114.4(4) yes . . .
C14 C17 C18 114.6(4) yes . . .
C17 C18 C19 113.7(4) yes . . .
C18 C19 C20 113.9(5) yes . . .
C19 C20 C22 114.2(6) yes . . .
C1 C23 C3 115.7(3) yes 2_665 . .
C1 C23 C5 122.2(3) yes 2_665 . .
C3 C23 C5 122.1(3) yes . . .
C2 C24 C4 131.6(3) yes . . .
C2 C24 C7 109.7(3) yes . . 2_565
C4 C24 C7 118.7(3) yes . . 2_565
C11 C4 H1 120.810 no . . .
C24 C4 H1 120.052 no . . .
C7 C8 H2 120.202 no . . .
C10 C8 H2 120.406 no . . .
C4 C11 H3 119.212 no . . .
C10 C11 H3 118.195 no 2_565 . .
C10 C13 H4 106.957 no . . .
C10 C13 H5 107.647 no . . .
C16 C13 H4 108.475 no . . .
C16 C13 H5 110.875 no . . .
H4 C13 H5 109.437 no . . .
C16 C14 H6 107.417 no . . .
C16 C14 H7 107.472 no . . .
C17 C14 H6 109.586 no . . .
C17 C14 H7 109.384 no . . .
H6 C14 H7 109.443 no . . .
C13 C16 H8 109.763 no . . .
C13 C16 H9 108.348 no . . .
C14 C16 H8 107.343 no . . .
C14 C16 H9 107.450 no . . .
H8 C16 H9 109.477 no . . .
C14 C17 H10 108.998 no . . .
C14 C17 H11 109.336 no . . .
C18 C17 H10 107.036 no . . .
C18 C17 H11 107.294 no . . .
H10 C17 H11 109.442 no . . .
C17 C18 H12 107.391 no . . .
C17 C18 H13 107.596 no . . .
C19 C18 H12 108.611 no . . .
C19 C18 H13 110.031 no . . .
H12 C18 H13 109.465 no . . .
C18 C19 H14 108.713 no . . .
C18 C19 H15 110.105 no . . .
C20 C19 H14 106.918 no . . .
C20 C19 H15 107.584 no . . .
H14 C19 H15 109.470 no . . .
C19 C20 H16 106.835 no . . .
C19 C20 H17 107.640 no . . .
C22 C20 H16 109.234 no . . .
C22 C20 H17 109.376 no . . .
H16 C20 H17 109.474 no . . .
C20 C22 H18 108.868 no . . .
C20 C22 H19 110.890 no . . .
C20 C22 H20 108.732 no . . .
H18 C22 H19 109.444 no . . .
H18 C22 H20 109.444 no . . .
H19 C22 H20 109.440 no . . .

loop_
_geom_bond_atom_site_label_1
_geom_bond_atom_site_label_2
_geom_bond_distance
_geom_bond_publ_flag
_geom_bond_site_symmetry_1
_geom_bond_site_symmetry_2
S1 C2 1.743(3) yes . .
S1 C7 1.753(4) yes . .
F1 C3 1.317(4) yes . .
F26 C1 1.263(10) yes . .
N15 C6 1.136(5) yes . .
N25 C9 1.139(6) yes . .
C1 C3 1.346(5) yes . .
C1 C23 1.435(5) yes . 2_665
C2 C2 1.362(5) yes . 2_565
C2 C24 1.432(5) yes . .
C3 C23 1.450(5) yes . .
C4 C11 1.363(6) yes . .
C4 C24 1.403(5) yes . .
C5 C6 1.448(5) yes . .
C5 C9 1.426(5) yes . .
C5 C23 1.372(5) yes . .
C7 C8 1.392(5) yes . .
C7 C24 1.416(5) yes . 2_565
C8 C10 1.381(5) yes . .
C10 C11 1.419(6) yes . 2_565
C10 C13 1.502(6) yes . .
C13 C16 1.524(6) yes . .
C14 C16 1.495(6) yes . .
C14 C17 1.522(6) yes . .
C17 C18 1.499(6) yes . .
C18 C19 1.513(7) yes . .
C19 C20 1.490(7) yes . .
C20 C22 1.495(9) yes . .
C4 H1 0.930 no . .
C8 H2 0.930 no . .
C11 H3 0.930 no . .
C13 H4 0.970 no . .
C13 H5 0.970 no . .
C14 H6 0.970 no . .
C14 H7 0.970 no . .
C16 H8 0.970 no . .
C16 H9 0.970 no . .
C17 H10 0.970 no . .
C17 H11 0.970 no . .
C18 H12 0.970 no . .
C18 H13 0.970 no . .
C19 H14 0.970 no . .
C19 H15 0.970 no . .
C20 H16 0.970 no . .
C20 H17 0.970 no . .
C22 H18 0.960 no . .
C22 H19 0.960 no . .
C22 H20 0.960 no . .

loop_
_geom_contact_atom_site_label_1
_geom_contact_atom_site_label_2
_geom_contact_distance
_geom_contact_publ_flag
_geom_contact_site_symmetry_1
_geom_contact_site_symmetry_2
S1 C4 3.558(4) no . .
F1 F26 2.545(11) no . .
F1 N25 3.093(6) no . .
F1 C5 2.802(4) no . .
F1 C9 2.634(5) no . .
F26 N15 2.895(12) no . 2_665
F26 C5 2.840(11) no . 2_665
F26 C6 2.549(11) no . 2_665
F26 C23 3.570(11) no . .
N15 C1 3.586(6) no . 2_665
N15 C9 3.415(5) no . .
N15 C23 3.482(5) no . .
N25 C6 3.393(6) no . .
N25 C23 3.576(6) no . .
C1 C1 2.800(5) no . 2_665
C1 C6 2.850(6) no . 2_665
C3 C3 2.777(5) no . 2_665
C3 C9 2.985(6) no . .
C4 C8 2.817(5) no . 2_565
C7 C11 2.746(5) no . 2_565
C8 C16 3.455(6) no . .
C10 C14 3.214(5) no . .
C10 C24 2.810(5) no . 2_565
C11 C16 3.274(6) no . 2_565
C23 C23 2.882(5) no . 2_665
S1 F1 3.545(3) no . 2_565
S1 F26 3.004(9) no . 1_545
S1 N15 3.426(4) no . 2_655
F1 S1 3.545(3) no . 2_565
F1 N15 3.137(5) no . 1_565
F1 C2 3.519(4) no . 2_565
F1 C4 3.597(4) no . 2_665
F26 S1 3.004(9) no . 1_565
F26 F26 3.276(16) no . 2_675
F26 N15 2.897(11) no . 1_565
F26 C6 3.405(11) no . 1_565
F26 C7 3.516(11) no . 2_565
N15 S1 3.426(4) no . 2_655
N15 F1 3.137(5) no . 1_545
N15 F26 2.897(11) no . 1_545
N15 C1 3.516(5) no . 1_545
N15 C4 3.508(5) no . 2_655
N25 C11 3.596(6) no . 2_565
C1 N15 3.516(5) no . 1_565
C1 C2 3.565(4) no . 2_665
C1 C7 3.397(4) no . 2_565
C1 C24 3.593(5) no . .
C2 F1 3.519(4) no . 2_565
C2 C1 3.565(4) no . 2_665
C2 C3 3.578(5) no . .
C2 C3 3.429(5) no . 2_565
C2 C23 3.415(4) no . .
C2 C23 3.586(4) no . 2_565
C3 C2 3.578(5) no . .
C3 C2 3.429(5) no . 2_565
C3 C4 3.455(4) no . 2_665
C3 C24 3.547(4) no . 2_665
C4 F1 3.597(4) no . 2_665
C4 N15 3.508(5) no . 2_655
C4 C3 3.455(4) no . 2_665
C4 C23 3.536(5) no . 2_665
C5 C7 3.413(5) no . .
C5 C10 3.390(4) no . 1_655
C5 C11 3.424(5) no . 2_665
C6 F26 3.405(11) no . 1_545
C6 C7 3.588(4) no . .
C6 C8 3.501(5) no . 1_655
C6 C10 3.430(5) no . 1_655
C7 F26 3.516(11) no . 2_565
C7 C1 3.397(4) no . 2_565
C7 C5 3.413(5) no . .
C7 C6 3.588(4) no . .
C7 C23 3.599(4) no . 1_455
C8 C6 3.501(5) no . 1_455
C9 C11 3.347(6) no . 2_665
C9 C24 3.564(5) no . 2_565
C10 C5 3.390(4) no . 1_455
C10 C6 3.430(5) no . 1_455
C11 N25 3.596(6) no . 2_565
C11 C5 3.424(5) no . 2_665
C11 C9 3.347(6) no . 2_665
C23 C2 3.415(4) no . .
C23 C2 3.586(4) no . 2_565
C23 C4 3.536(5) no . 2_665
C23 C7 3.599(4) no . 1_655
C23 C24 3.450(5) no . 2_665
C24 C1 3.593(5) no . .
C24 C3 3.547(4) no . 2_665
C24 C9 3.564(5) no . 2_565
C24 C23 3.450(5) no . 2_665
S1 H1 3.3232 no . .
S1 H2 2.9530 no . .
C2 H1 2.8325 no . .
C7 H1 3.2681 no . 2_565
C8 H3 3.2379 no . 2_565
C8 H4 2.5603 no . .
C8 H5 3.1993 no . .
C8 H6 3.0189 no . .
C10 H1 3.2790 no . 2_565
C10 H6 2.8945 no . .
C10 H7 3.5478 no . .
C10 H8 3.3369 no . .
C10 H9 2.6069 no . .
C11 H2 3.2566 no . 2_565
C11 H4 3.2676 no . 2_565
C11 H5 2.6215 no . 2_565
C11 H9 2.9442 no . 2_565
C13 H2 2.6955 no . .
C13 H3 2.6328 no . 2_565
C13 H6 2.7007 no . .
C13 H7 2.6975 no . .
C14 H2 3.4498 no . .
C14 H4 2.6180 no . .
C14 H5 3.3494 no . .
C14 H12 2.7180 no . .
C14 H13 2.6967 no . .
C16 H2 3.5670 no . .
C16 H3 3.2208 no . 2_565
C16 H10 2.6477 no . .
C16 H11 2.7943 no . .
C17 H8 2.6709 no . .
C17 H9 2.6904 no . .
C17 H14 2.7228 no . .
C17 H15 2.7203 no . .
C18 H6 2.8236 no . .
C18 H7 2.6779 no . .
C18 H16 2.6644 no . .
C18 H17 2.6882 no . .
C19 H10 2.6731 no . .
C19 H11 2.6829 no . .
C19 H18 2.6905 no . .
C19 H19 3.3290 no . .
C19 H20 2.6964 no . .
C20 H12 2.7089 no . .
C20 H13 2.7286 no . .
C22 H14 2.6807 no . .
C22 H15 2.6567 no . .
C24 H2 3.2865 no . 2_565
C24 H3 3.2246 no . .
H1 H3 2.2929 no . .
H2 H4 2.3979 no . .
H2 H5 3.4614 no . .
H2 H6 2.9004 no . .
H2 H7 3.3997 no . .
H3 H4 3.5141 no . 2_565
H3 H5 2.4695 no . 2_565
H3 H9 2.7741 no . 2_565
H4 H6 2.8079 no . .
H4 H7 2.4253 no . .
H4 H8 2.4486 no . .
H4 H9 2.8065 no . .
H5 H7 3.4954 no . .
H5 H8 2.2934 no . .
H5 H9 2.4566 no . .
H6 H8 2.7805 no . .
H6 H9 2.2799 no . .
H6 H10 2.8294 no . .
H6 H11 2.3024 no . .
H6 H12 2.6527 no . .
H6 H13 3.0997 no . .
H7 H8 2.2924 no . .
H7 H9 2.7818 no . .
H7 H10 2.4045 no . .
H7 H11 2.8309 no . .
H7 H12 2.9131 no . .
H7 H13 2.4728 no . .
H8 H10 2.4337 no . .
H8 H11 3.0683 no . .
H9 H10 2.8764 no . .
H9 H11 2.6120 no . .
H10 H12 2.7807 no . .
H10 H13 2.2960 no . .
H10 H14 2.5137 no . .
H10 H15 2.9584 no . .
H11 H12 2.2804 no . .
H11 H13 2.7848 no . .
H11 H14 2.9897 no . .
H11 H15 2.5214 no . .
H12 H14 2.8166 no . .
H12 H15 2.3483 no . .
H12 H16 2.4930 no . .
H12 H17 2.9796 no . .
H13 H14 2.3388 no . .
H13 H15 2.8405 no . .
H13 H16 2.9666 no . .
H13 H17 2.5394 no . .
H14 H16 2.7680 no . .
H14 H17 2.2674 no . .
H14 H18 2.9690 no . .
H14 H19 3.5484 no . .
H14 H20 2.5128 no . .
H15 H16 2.2887 no . .
H15 H17 2.7807 no . .
H15 H18 2.4809 no . .
H15 H19 3.5306 no . .
H15 H20 2.9354 no . .
H16 H18 2.3154 no . .
H16 H19 2.3394 no . .
H16 H20 2.7996 no . .
H17 H18 2.8019 no . .
H17 H19 2.3408 no . .
H17 H20 2.3155 no . .
S1 H2 3.3848 no . 2_555
F1 H1 3.3932 no . 2_665
F1 H2 2.9724 no . 1_565
F1 H7 3.4666 no . 1_565
F26 H2 3.4338 no . 1_565
N15 H1 2.6724 no . 2_655
N15 H2 3.5833 no . 1_655
N15 H4 3.2338 no . 1_655
N15 H6 3.0939 no . .
N15 H12 3.3846 no . .
N25 H3 3.3189 no . 2_665
N25 H5 3.3563 no . 1_655
N25 H6 3.5025 no . .
N25 H7 3.1434 no . 1_565
N25 H9 3.4036 no . .
N25 H13 3.3271 no . 1_565
N25 H16 3.1795 no . 1_465
C3 H1 3.4781 no . 2_665
C4 H12 3.5644 no . 2_655
C6 H2 3.5836 no . 1_655
C6 H4 3.3831 no . 1_655
C6 H5 3.4410 no . 1_655
C6 H6 3.2234 no . .
C9 H3 3.2622 no . 2_665
C9 H5 3.2700 no . 1_655
C9 H6 3.4794 no . .
C11 H12 3.5602 no . 2_655
C11 H13 3.4716 no . 2_655
C11 H16 3.4848 no . 2_655
C11 H17 3.4206 no . 2_655
C13 H12 3.3108 no . 1_455
C13 H15 3.4896 no . 1_455
C14 H16 3.5737 no . 1_455
C16 H14 3.3492 no . 2_654
C16 H15 3.3316 no . 1_455
C16 H16 3.5475 no . 1_455
C16 H17 3.5221 no . 1_465
C17 H10 3.4474 no . 2_654
C17 H18 3.5448 no . 1_455
C18 H3 3.1340 no . 2_655
C19 H8 3.3072 no . 1_655
C19 H8 3.3964 no . 2_654
C20 H3 3.1944 no . 2_655
C20 H8 3.4425 no . 1_655
C20 H9 3.4565 no . 1_645
C20 H20 3.4805 no . 2_744
C22 H8 3.5658 no . 1_655
C22 H10 3.5706 no . 1_655
C22 H17 3.5285 no . 2_744
C22 H19 3.1564 no . 2_844
H1 F1 3.3932 no . 2_665
H1 N15 2.6724 no . 2_655
H1 C3 3.4781 no . 2_665
H1 H4 3.2696 no . 2_555
H1 H12 2.9409 no . 2_655
H1 H16 3.5546 no . 2_655
H2 S1 3.3848 no . 2_555
H2 F1 2.9724 no . 1_545
H2 F26 3.4338 no . 1_545
H2 N15 3.5833 no . 1_455
H2 C6 3.5836 no . 1_455
H3 N25 3.3189 no . 2_665
H3 C9 3.2622 no . 2_665
H3 C18 3.1340 no . 2_655
H3 C20 3.1944 no . 2_655
H3 H12 2.9118 no . 2_655
H3 H13 2.6025 no . 2_655
H3 H16 2.9430 no . 2_655
H3 H17 2.6661 no . 2_655
H4 N15 3.2338 no . 1_455
H4 C6 3.3831 no . 1_455
H4 H1 3.2696 no . 2_555
H4 H12 2.7963 no . 1_455
H4 H15 3.4378 no . 1_455
H4 H16 3.1324 no . 1_455
H5 N25 3.3563 no . 1_455
H5 C6 3.4410 no . 1_455
H5 C9 3.2700 no . 1_455
H5 H11 3.0914 no . 1_455
H5 H12 2.9927 no . 1_455
H5 H15 3.1586 no . 1_455
H5 H20 3.4463 no . 2_654
H6 N15 3.0939 no . .
H6 N25 3.5025 no . .
H6 C6 3.2234 no . .
H6 C9 3.4794 no . .
H7 F1 3.4666 no . 1_545
H7 N25 3.1434 no . 1_545
H7 H16 2.8449 no . 1_455
H7 H18 3.3856 no . 1_455
H8 C19 3.3072 no . 1_455
H8 C19 3.3964 no . 2_654
H8 C20 3.4425 no . 1_455
H8 C22 3.5658 no . 1_455
H8 H14 2.7174 no . 2_654
H8 H15 2.5135 no . 1_455
H8 H15 3.2090 no . 2_654
H8 H16 3.0534 no . 1_455
H8 H18 2.8522 no . 1_455
H8 H20 3.3414 no . 2_654
H9 N25 3.4036 no . .
H9 C20 3.4565 no . 1_465
H9 H14 3.1048 no . 2_654
H9 H16 3.5125 no . 1_465
H9 H17 2.6923 no . 1_465
H9 H19 3.5460 no . 1_465
H9 H20 3.5647 no . 2_654
H10 C17 3.4474 no . 2_654
H10 C22 3.5706 no . 1_455
H10 H10 2.6769 no . 2_654
H10 H11 3.3860 no . 2_654
H10 H14 3.2542 no . 2_654
H10 H18 2.7549 no . 1_455
H11 H5 3.0914 no . 1_655
H11 H10 3.3860 no . 2_654
H11 H18 3.0200 no . 2_754
H12 N15 3.3846 no . .
H12 C4 3.5644 no . 2_655
H12 C11 3.5602 no . 2_655
H12 C13 3.3108 no . 1_655
H12 H1 2.9409 no . 2_655
H12 H3 2.9118 no . 2_655
H12 H4 2.7963 no . 1_655
H12 H5 2.9927 no . 1_655
H13 N25 3.3271 no . 1_545
H13 C11 3.4716 no . 2_655
H13 H3 2.6025 no . 2_655
H13 H20 3.2721 no . 2_744
H14 C16 3.3492 no . 2_654
H14 H8 2.7174 no . 2_654
H14 H9 3.1048 no . 2_654
H14 H10 3.2542 no . 2_654
H14 H17 3.2047 no . 2_744
H14 H18 3.5964 no . 2_754
H14 H19 3.4414 no . 2_744
H14 H20 3.1689 no . 2_744
H15 C13 3.4896 no . 1_655
H15 C16 3.3316 no . 1_655
H15 H4 3.4378 no . 1_655
H15 H5 3.1586 no . 1_655
H15 H8 2.5135 no . 1_655
H15 H8 3.2090 no . 2_654
H15 H15 2.9641 no . 2_754
H15 H18 2.9131 no . 2_754
H15 H20 3.5639 no . 2_754
H16 N25 3.1795 no . 1_645
H16 C11 3.4848 no . 2_655
H16 C14 3.5737 no . 1_655
H16 C16 3.5475 no . 1_655
H16 H1 3.5546 no . 2_655
H16 H3 2.9430 no . 2_655
H16 H4 3.1324 no . 1_655
H16 H7 2.8449 no . 1_655
H16 H8 3.0534 no . 1_655
H16 H9 3.5125 no . 1_645
H17 C11 3.4206 no . 2_655
H17 C16 3.5221 no . 1_645
H17 C22 3.5285 no . 2_744
H17 H3 2.6661 no . 2_655
H17 H9 2.6923 no . 1_645
H17 H14 3.2047 no . 2_744
H17 H17 3.4140 no . 2_744
H17 H20 2.6906 no . 2_744
H18 C17 3.5448 no . 1_655
H18 H7 3.3856 no . 1_655
H18 H8 2.8522 no . 1_655
H18 H10 2.7549 no . 1_655
H18 H11 3.0200 no . 2_754
H18 H14 3.5964 no . 2_754
H18 H15 2.9131 no . 2_754
H18 H19 3.2949 no . 2_844
H19 C22 3.1564 no . 2_844
H19 H9 3.5460 no . 1_645
H19 H14 3.4414 no . 2_744
H19 H18 3.2949 no . 2_844
H19 H19 2.4563 no . 2_844
H19 H20 3.2734 no . 2_844
H20 C20 3.4805 no . 2_744
H20 H5 3.4463 no . 2_654
H20 H8 3.3414 no . 2_654
H20 H9 3.5647 no . 2_654
H20 H13 3.2721 no . 2_744
H20 H14 3.1689 no . 2_744
H20 H15 3.5639 no . 2_754
H20 H17 2.6906 no . 2_744
H20 H19 3.2734 no . 2_844

loop_
_geom_torsion_atom_site_label_1
_geom_torsion_atom_site_label_2
_geom_torsion_atom_site_label_3
_geom_torsion_atom_site_label_4
_geom_torsion
_geom_torsion_publ_flag
_geom_torsion_site_symmetry_1
_geom_torsion_site_symmetry_2
_geom_torsion_site_symmetry_3
_geom_torsion_site_symmetry_4
C2 S1 C7 C8 -179.5(3) no . . . .
C2 S1 C7 C24 -0.35(19) no . . . 2_565
C7 S1 C2 C2 0.27(19) no . . . 2_565
C7 S1 C2 C24 -179.9(3) no . . . .
F26 C1 C3 F1 0.0(7) no . . . .
F26 C1 C3 C23 -178.6(6) no . . . .
F26 C1 C23 C3 178.5(6) no . . 2_665 2_665
F26 C1 C23 C5 -0.4(7) no . . 2_665 2_665
C3 C1 C23 C3 0.2(4) no . . 2_665 2_665
C3 C1 C23 C5 -178.7(3) no . . 2_665 2_665
C23 C1 C3 F1 178.4(3) no 2_665 . . .
C23 C1 C3 C23 -0.2(5) no 2_665 . . .
S1 C2 C2 S1 -180(204536) no . . 2_565 2_565
S1 C2 C2 C24 -0.1(3) no . . 2_565 2_565
S1 C2 C24 C4 0.2(5) no . . . .
S1 C2 C24 C7 -179.7(2) no . . . 2_565
C2 C2 C24 C4 -180.0(3) no 2_565 . . .
C2 C2 C24 C7 0.1(4) no 2_565 . . 2_565
C24 C2 C2 S1 0.1(4) no . . 2_565 2_565
C24 C2 C2 C24 180(214072) no . . 2_565 2_565
F1 C3 C23 C1 -178.4(3) no . . . 2_665
F1 C3 C23 C5 2.7(4) no . . . .
C1 C3 C23 C1 0.2(4) no . . . 2_665
C1 C3 C23 C5 -178.7(3) no . . . .
C11 C4 C24 C2 179.3(3) no . . . .
C11 C4 C24 C7 -0.8(5) no . . . 2_565
C24 C4 C11 C10 0.6(5) no . . . 2_565
C6 C5 C23 C1 1.7(5) no . . . 2_665
C6 C5 C23 C3 -179.4(3) no . . . .
C9 C5 C23 C1 -177.1(3) no . . . 2_665
C9 C5 C23 C3 1.8(5) no . . . .
S1 C7 C8 C10 179.20(19) no . . . .
S1 C7 C24 C2 0.3(3) no . . 2_565 2_565
S1 C7 C24 C4 -179.74(17) no . . 2_565 2_565
C8 C7 C24 C2 179.6(3) no . . 2_565 2_565
C8 C7 C24 C4 -0.5(4) no . . 2_565 2_565
C24 C7 C8 C10 0.1(5) no 2_565 . . .
C7 C8 C10 C11 0.1(5) no . . . 2_565
C7 C8 C10 C13 179.8(3) no . . . .
C8 C10 C11 C4 0.2(5) no . . 2_565 2_565
C8 C10 C13 C16 -99.3(4) no . . . .
C11 C10 C13 C16 80.4(4) no 2_565 . . .
C13 C10 C11 C4 -179.6(3) no . . 2_565 2_565
C10 C13 C16 C14 75.9(5) no . . . .
C16 C14 C17 C18 -169.5(4) no . . . .
C17 C14 C16 C13 179.6(4) no . . . .
C14 C17 C18 C19 179.3(4) no . . . .
C17 C18 C19 C20 179.4(5) no . . . .
C18 C19 C20 C22 -178.8(5) no . . . .
